data_1527852
loop_
_publ_author_name
'Mueller, D.'
'Eulenberger, G.'
'Hahn, H.'

_publ_section_title
;
 Ueber ternaere Thalliumchalkogenide mit Thalliumselenidstruktur
;
_journal_name_full 'Zeitschrift fuer Anorganische und Allgemeine Chemie'
_journal_page_first 207
_journal_page_last 220
_journal_volume 398
_journal_year 1973
_chemical_formula_sum 'In Se2 Tl'
_chemical_name_systematic 'Tl In Se2'
_space_group_IT_number 140
_symmetry_space_group_name_Hall '-I 4 2c'
_symmetry_space_group_name_H-M 'I 4/m c m'
_cell_angle_alpha 90
_cell_angle_beta 90
_cell_angle_gamma 90
_cell_formula_units_Z 4
_cell_length_a 8.075
_cell_length_b 8.075
_cell_length_c 6.847
_cell_volume 446.463
_citation_journal_id_ASTM ZAACAB
_cod_data_source_file Mueller_ZAACAB_1973_1931.cif
_cod_data_source_block In1Se2Tl1
_cod_original_cell_volume 446.4629
_cod_original_formula_sum 'In1 Se2 Tl1'
_cod_database_code 1527852

loop_
_symmetry_equiv_pos_as_xyz
x,y,z
-y,x,z
-x,-y,z
y,-x,z
x,-y,-z+1/2
y,x,-z+1/2
-x,y,-z+1/2
-y,-x,-z+1/2
-x,-y,-z
y,-x,-z
x,y,-z
-y,x,-z
-x,y,z-1/2
-y,-x,z-1/2
x,-y,z-1/2
y,x,z-1/2
x+1/2,y+1/2,z+1/2
-y+1/2,x+1/2,z+1/2
-x+1/2,-y+1/2,z+1/2
y+1/2,-x+1/2,z+1/2
x+1/2,-y+1/2,-z+1
y+1/2,x+1/2,-z+1
-x+1/2,y+1/2,-z+1
-y+1/2,-x+1/2,-z+1
-x+1/2,-y+1/2,-z+1/2
y+1/2,-x+1/2,-z+1/2
x+1/2,y+1/2,-z+1/2
-y+1/2,x+1/2,-z+1/2
-x+1/2,y+1/2,z
-y+1/2,-x+1/2,z
x+1/2,-y+1/2,z
y+1/2,x+1/2,z

loop_
_atom_site_label
_atom_site_type_symbol
_atom_site_fract_x
_atom_site_fract_y
_atom_site_fract_z
_atom_site_occupancy
_atom_site_U_iso_or_equiv
In1 In+3 0 0.5 0.25 1 0.0
Tl1 Tl+1 0 0 0.25 1 0.0
Se1 Se-2 0.1714 0.6714 0 1 0.0
